data_1512816
loop_
_publ_author_name
'Lian-Li Liu'
'Jing-Jing Huang'
'Xiu-Li Wang'
'Guo-Cheng Liu'
'Song Yang'
'Hong-Yan Lin'

_publ_section_title
;
 Ligand-controlled assembly of cobalt(II) metal-organic complexes from
 different semirigid bis(imidazole) derivatives and aromatic
 monocarboxylates: Electrochemical behaviors and fluorescent properties
;
_journal_name_full
;
Inorganica Chimica Acta
;
_journal_page_first 715
_journal_page_last 722
_journal_paper_doi 10.1016/j.ica.2012.09.033
_journal_volume 394
_journal_year 2013
_chemical_formula_sum 'C40 H34 Br2 Co N4 O4'
_chemical_formula_weight 853.44
_space_group_IT_number 15
_symmetry_cell_setting monoclinic
_symmetry_space_group_name_Hall '-C 2yc'
_symmetry_space_group_name_H-M 'C 1 2/c 1'
_atom_sites_solution_hydrogens geom
_atom_sites_solution_primary direct
_atom_sites_solution_secondary difmap
_cell_angle_alpha 90.00
_cell_angle_beta 95.951(2)
_cell_angle_gamma 90.00
_cell_formula_units_Z 4
_cell_length_a 25.0246(15)
_cell_length_b 6.2508(4)
_cell_length_c 22.7773(13)
_cell_measurement_temperature 293(2)
_cell_volume 3543.7(4)
_computing_structure_refinement 'SHELXL-97 (Sheldrick, 1997)'
_computing_structure_solution 'SHELXS-97 (Sheldrick, 1990)'
_diffrn_ambient_temperature 293(2)
_diffrn_measured_fraction_theta_full 0.996
_diffrn_measured_fraction_theta_max 0.996
_diffrn_radiation_monochromator graphite
_diffrn_radiation_source 'fine-focus sealed tube'
_diffrn_radiation_type MoK\a
_diffrn_radiation_wavelength 0.71073
_diffrn_reflns_av_R_equivalents 0.0252
_diffrn_reflns_av_sigmaI/netI 0.0170
_diffrn_reflns_limit_h_max 32
_diffrn_reflns_limit_h_min -31
_diffrn_reflns_limit_k_max 8
_diffrn_reflns_limit_k_min -8
_diffrn_reflns_limit_l_max 29
_diffrn_reflns_limit_l_min -29
_diffrn_reflns_number 28212
_diffrn_reflns_theta_full 27.70
_diffrn_reflns_theta_max 27.70
_diffrn_reflns_theta_min 1.64
_exptl_absorpt_coefficient_mu 2.788
_exptl_absorpt_correction_T_max 0.399
_exptl_absorpt_correction_T_min 0.341
_exptl_absorpt_correction_type multi-scan
_exptl_crystal_density_diffrn 1.600
_exptl_crystal_density_method 'not measured'
_exptl_crystal_F_000 1724
_exptl_crystal_size_max 0.4
_exptl_crystal_size_mid 0.37
_exptl_crystal_size_min 0.33
_refine_diff_density_max 1.324
_refine_diff_density_min -1.140
_refine_diff_density_rms 0.064
_refine_ls_extinction_method none
_refine_ls_goodness_of_fit_ref 1.022
_refine_ls_hydrogen_treatment constr
_refine_ls_matrix_type full
_refine_ls_number_parameters 231
_refine_ls_number_reflns 4135
_refine_ls_number_restraints 0
_refine_ls_restrained_S_all 1.022
_refine_ls_R_factor_all 0.0513
_refine_ls_R_factor_gt 0.0400
_refine_ls_shift/su_max 0.000
_refine_ls_shift/su_mean 0.000
_refine_ls_structure_factor_coef Fsqd
_refine_ls_weighting_details 'calc w=1/[\s^2^(Fo^2^)+(0.0463P)^2^+9.3039P] where P=(Fo^2^+2Fc^2^)/3'
_refine_ls_weighting_scheme calc
_refine_ls_wR_factor_gt 0.0999
_refine_ls_wR_factor_ref 0.1086
_reflns_number_gt 3427
_reflns_number_total 4152
_reflns_threshold_expression >2sigma(I)
_cod_data_source_file ICA-2013-394-715-722-3.cif
_cod_data_source_block 3
_cod_original_sg_symbol_H-M 'C 2/c'
_cod_database_code 1512816

loop_
_symmetry_equiv_pos_as_xyz
'x, y, z'
'-x, y, -z+1/2'
'x+1/2, y+1/2, z'
'-x+1/2, y+1/2, -z+1/2'
'-x, -y, -z'
'x, -y, z-1/2'
'-x+1/2, -y+1/2, -z'
'x+1/2, -y+1/2, z-1/2'

loop_
_atom_site_label
_atom_site_type_symbol
_atom_site_fract_x
_atom_site_fract_y
_atom_site_fract_z
_atom_site_U_iso_or_equiv
_atom_site_adp_type
_atom_site_occupancy
_atom_site_symmetry_multiplicity
_atom_site_calc_flag
_atom_site_refinement_flags
Br1 Br -0.176985(18) 0.16515(7) -0.019806(18) 0.07837(16) Uani 1 1 d .
Co1 Co 0.0000 0.92307(8) 0.2500 0.03203(13) Uani 1 2 d S
O1 O -0.04851(10) 0.9009(5) 0.16534(10) 0.0653(7) Uani 1 1 d .
N1 N 0.05104(8) 1.1243(4) 0.21002(9) 0.0346(4) Uani 1 1 d .
C1 C -0.14847(12) 0.3447(5) 0.04309(13) 0.0473(7) Uani 1 1 d .
O2 O -0.05852(14) 0.6563(4) 0.22997(10) 0.0836(9) Uani 1 1 d .
N2 N 0.06575(8) 1.4058(3) 0.15393(8) 0.0314(4) Uani 1 1 d .
C2 C -0.14082(12) 0.2641(5) 0.09968(14) 0.0496(7) Uani 1 1 d .
H2A H -0.1520 0.1264 0.1078 0.060 Uiso 1 1 calc R
C3 C -0.11616(12) 0.3917(5) 0.14432(13) 0.0466(6) Uani 1 1 d .
H3A H -0.1108 0.3392 0.1827 0.056 Uiso 1 1 calc R
C4 C -0.09945(10) 0.5962(5) 0.13232(11) 0.0388(6) Uani 1 1 d .
C5 C -0.06789(11) 0.7286(5) 0.17872(12) 0.0477(7) Uani 1 1 d .
C6 C 0.03115(10) 1.3008(4) 0.18498(10) 0.0352(5) Uani 1 1 d .
H6A H -0.0036 1.3485 0.1884 0.042 Uiso 1 1 calc R
C7 C 0.11280(9) 1.2885(4) 0.15925(10) 0.0297(5) Uani 1 1 d .
C8 C 0.10350(9) 1.1120(4) 0.19418(10) 0.0308(5) Uani 1 1 d .
C9 C 0.14413(10) 0.9601(4) 0.20627(11) 0.0367(5) Uani 1 1 d .
H9A H 0.1385 0.8403 0.2290 0.044 Uiso 1 1 calc R
C10 C 0.19284(10) 0.9902(4) 0.18392(12) 0.0392(6) Uani 1 1 d .
C11 C 0.20201(10) 1.1736(4) 0.14982(12) 0.0389(6) Uani 1 1 d .
C12 C 0.16185(10) 1.3230(4) 0.13722(11) 0.0347(5) Uani 1 1 d .
H12A H 0.1674 1.4434 0.1146 0.042 Uiso 1 1 calc R
C13 C 0.25592(12) 1.2118(6) 0.12717(17) 0.0588(8) Uani 1 1 d .
H13A H 0.2548 1.3430 0.1051 0.088 Uiso 1 1 calc R
H13B H 0.2640 1.0953 0.1021 0.088 Uiso 1 1 calc R
H13C H 0.2832 1.2214 0.1599 0.088 Uiso 1 1 calc R
C14 C 0.23651(12) 0.8239(5) 0.19625(16) 0.0563(8) Uani 1 1 d .
H14A H 0.2237 0.7109 0.2197 0.084 Uiso 1 1 calc R
H14B H 0.2676 0.8890 0.2173 0.084 Uiso 1 1 calc R
H14C H 0.2459 0.7664 0.1596 0.084 Uiso 1 1 calc R
C15 C 0.05370(10) 1.5930(4) 0.11705(10) 0.0339(5) Uani 1 1 d .
H15A H 0.0869 1.6685 0.1125 0.041 Uiso 1 1 calc R
H15B H 0.0307 1.6884 0.1368 0.041 Uiso 1 1 calc R
C16 C 0.02621(9) 1.5388(4) 0.05642(10) 0.0306(5) Uani 1 1 d .
C17 C 0.02044(11) 1.6997(4) 0.01411(11) 0.0377(5) Uani 1 1 d .
H17A H 0.0341 1.8353 0.0234 0.045 Uiso 1 1 calc R
C18 C 0.00541(11) 1.3389(4) 0.04155(11) 0.0375(5) Uani 1 1 d .
H18A H 0.0088 1.2291 0.0693 0.045 Uiso 1 1 calc R
C19 C -0.10868(11) 0.6753(5) 0.07484(12) 0.0418(6) Uani 1 1 d .
H19A H -0.0978 0.8133 0.0665 0.050 Uiso 1 1 calc R
C20 C -0.13381(12) 0.5505(5) 0.03039(12) 0.0471(6) Uani 1 1 d .
H20A H -0.1408 0.6045 -0.0077 0.057 Uiso 1 1 calc R

loop_
_atom_site_aniso_label
_atom_site_aniso_U_11
_atom_site_aniso_U_22
_atom_site_aniso_U_33
_atom_site_aniso_U_23
_atom_site_aniso_U_13
_atom_site_aniso_U_12
Br1 0.0892(3) 0.0698(3) 0.0721(3) -0.02303(19) -0.0108(2) -0.0173(2)
Co1 0.0353(2) 0.0321(2) 0.0298(2) 0.000 0.00841(17) 0.000
O1 0.0611(14) 0.0881(19) 0.0471(12) -0.0182(12) 0.0070(10) -0.0260(13)
N1 0.0321(10) 0.0410(11) 0.0312(10) 0.0053(8) 0.0056(8) 0.0007(8)
C1 0.0408(14) 0.0506(17) 0.0501(16) -0.0116(13) 0.0033(12) -0.0009(12)
O2 0.140(3) 0.0568(15) 0.0454(13) -0.0115(11) -0.0300(14) 0.0364(16)
N2 0.0317(10) 0.0370(10) 0.0258(9) 0.0032(8) 0.0047(7) 0.0043(8)
C2 0.0475(16) 0.0429(15) 0.0597(18) 0.0003(13) 0.0113(13) 0.0023(13)
C3 0.0458(15) 0.0524(17) 0.0424(14) 0.0029(12) 0.0079(12) 0.0121(13)
C4 0.0328(12) 0.0481(15) 0.0360(13) -0.0048(11) 0.0056(10) 0.0102(11)
C5 0.0384(14) 0.0619(19) 0.0419(15) -0.0170(13) 0.0005(11) 0.0222(14)
C6 0.0300(12) 0.0456(14) 0.0307(11) 0.0033(10) 0.0066(9) 0.0039(10)
C7 0.0298(11) 0.0341(12) 0.0250(10) -0.0003(9) 0.0021(8) 0.0020(9)
C8 0.0302(11) 0.0352(12) 0.0268(10) 0.0006(9) 0.0023(9) -0.0008(9)
C9 0.0382(13) 0.0362(13) 0.0348(12) 0.0031(10) -0.0007(10) 0.0013(10)
C10 0.0339(12) 0.0398(13) 0.0428(13) -0.0029(11) -0.0012(10) 0.0043(11)
C11 0.0306(12) 0.0439(14) 0.0425(14) -0.0055(11) 0.0051(10) -0.0017(10)
C12 0.0349(12) 0.0369(13) 0.0331(12) 0.0002(10) 0.0067(9) -0.0038(10)
C13 0.0365(15) 0.064(2) 0.079(2) 0.0003(17) 0.0187(15) 0.0012(14)
C14 0.0428(16) 0.0505(18) 0.075(2) 0.0005(16) 0.0012(14) 0.0139(13)
C15 0.0392(12) 0.0324(12) 0.0300(11) 0.0020(9) 0.0032(9) 0.0037(10)
C16 0.0309(11) 0.0320(11) 0.0294(11) 0.0027(9) 0.0062(9) 0.0065(9)
C17 0.0476(14) 0.0283(11) 0.0367(13) 0.0028(10) 0.0023(11) 0.0002(10)
C18 0.0492(14) 0.0301(12) 0.0327(12) 0.0089(9) 0.0025(10) 0.0032(10)
C19 0.0414(14) 0.0452(15) 0.0395(13) -0.0034(11) 0.0075(11) -0.0004(11)
C20 0.0492(15) 0.0544(17) 0.0372(14) -0.0036(12) 0.0024(12) 0.0005(13)

loop_
_atom_type_symbol
_atom_type_description
_atom_type_scat_dispersion_real
_atom_type_scat_dispersion_imag
_atom_type_scat_source
C C 0.0033 0.0016 'International Tables Vol C Tables 4.2.6.8 and 6.1.1.4'
H H 0.0000 0.0000 'International Tables Vol C Tables 4.2.6.8 and 6.1.1.4'
Br Br -0.2901 2.4595 'International Tables Vol C Tables 4.2.6.8 and 6.1.1.4'
Co Co 0.3494 0.9721 'International Tables Vol C Tables 4.2.6.8 and 6.1.1.4'
N N 0.0061 0.0033 'International Tables Vol C Tables 4.2.6.8 and 6.1.1.4'
O O 0.0106 0.0060 'International Tables Vol C Tables 4.2.6.8 and 6.1.1.4'

loop_
_geom_angle_atom_site_label_1
_geom_angle_atom_site_label_2
_geom_angle_atom_site_label_3
_geom_angle
_geom_angle_site_symmetry_1
_geom_angle_site_symmetry_3
N1 Co1 N1 105.16(12) 2 .
N1 Co1 O1 96.64(9) 2 .
N1 Co1 O1 87.81(9) . .
N1 Co1 O1 87.81(9) 2 2
N1 Co1 O1 96.64(9) . 2
O1 Co1 O1 172.70(16) . 2
N1 Co1 O2 97.00(10) 2 .
N1 Co1 O2 141.70(9) . .
O1 Co1 O2 58.50(9) . .
O1 Co1 O2 115.31(10) 2 .
N1 Co1 O2 141.70(9) 2 2
N1 Co1 O2 97.00(10) . 2
O1 Co1 O2 115.31(10) . 2
O1 Co1 O2 58.50(9) 2 2
O2 Co1 O2 83.50(13) . 2
C5 O1 Co1 92.0(2) . .
C6 N1 C8 104.9(2) . .
C6 N1 Co1 118.50(16) . .
C8 N1 Co1 135.95(17) . .
C20 C1 C2 121.6(3) . .
C20 C1 Br1 118.8(2) . .
C2 C1 Br1 119.6(2) . .
C5 O2 Co1 88.7(2) . .
C6 N2 C7 106.5(2) . .
C6 N2 C15 126.2(2) . .
C7 N2 C15 127.00(19) . .
C1 C2 C3 118.9(3) . .
C1 C2 H2A 120.5 . .
C3 C2 H2A 120.5 . .
C4 C3 C2 120.5(3) . .
C4 C3 H3A 119.7 . .
C2 C3 H3A 119.7 . .
C3 C4 C19 119.3(3) . .
C3 C4 C5 121.3(3) . .
C19 C4 C5 119.3(3) . .
O1 C5 O2 120.4(3) . .
O1 C5 C4 120.0(3) . .
O2 C5 C4 119.5(3) . .
N1 C6 N2 113.7(2) . .
N1 C6 H6A 123.2 . .
N2 C6 H6A 123.2 . .
N2 C7 C12 131.5(2) . .
N2 C7 C8 106.20(19) . .
C12 C7 C8 122.3(2) . .
C7 C8 C9 119.3(2) . .
C7 C8 N1 108.7(2) . .
C9 C8 N1 132.0(2) . .
C10 C9 C8 119.1(2) . .
C10 C9 H9A 120.5 . .
C8 C9 H9A 120.5 . .
C9 C10 C11 120.8(2) . .
C9 C10 C14 119.0(3) . .
C11 C10 C14 120.2(2) . .
C12 C11 C10 120.4(2) . .
C12 C11 C13 118.6(3) . .
C10 C11 C13 121.0(3) . .
C11 C12 C7 118.1(2) . .
C11 C12 H12A 121.0 . .
C7 C12 H12A 121.0 . .
C11 C13 H13A 109.5 . .
C11 C13 H13B 109.5 . .
H13A C13 H13B 109.5 . .
C11 C13 H13C 109.5 . .
H13A C13 H13C 109.5 . .
H13B C13 H13C 109.5 . .
C10 C14 H14A 109.5 . .
C10 C14 H14B 109.5 . .
H14A C14 H14B 109.5 . .
C10 C14 H14C 109.5 . .
H14A C14 H14C 109.5 . .
H14B C14 H14C 109.5 . .
N2 C15 C16 113.2(2) . .
N2 C15 H15A 108.9 . .
C16 C15 H15A 108.9 . .
N2 C15 H15B 108.9 . .
C16 C15 H15B 108.9 . .
H15A C15 H15B 107.8 . .
C18 C16 C17 118.4(2) . .
C18 C16 C15 123.3(2) . .
C17 C16 C15 118.3(2) . .
C18 C17 C16 121.0(2) 5_585 .
C18 C17 H17A 119.5 5_585 .
C16 C17 H17A 119.5 . .
C16 C18 C17 120.7(2) . 5_585
C16 C18 H18A 119.7 . .
C17 C18 H18A 119.7 5_585 .
C20 C19 C4 120.5(3) . .
C20 C19 H19A 119.8 . .
C4 C19 H19A 119.8 . .
C1 C20 C19 119.1(3) . .
C1 C20 H20A 120.5 . .
C19 C20 H20A 120.5 . .

loop_
_geom_bond_atom_site_label_1
_geom_bond_atom_site_label_2
_geom_bond_distance
_geom_bond_site_symmetry_2
Br1 C1 1.900(3) .
Co1 N1 2.070(2) 2
Co1 N1 2.070(2) .
Co1 O1 2.174(2) .
Co1 O1 2.174(2) 2
Co1 O2 2.235(3) .
Co1 O2 2.235(3) 2
O1 C5 1.233(4) .
N1 C6 1.316(3) .
N1 C8 1.399(3) .
C1 C20 1.376(4) .
C1 C2 1.379(4) .
O2 C5 1.251(4) .
N2 C6 1.345(3) .
N2 C7 1.382(3) .
N2 C15 1.454(3) .
C2 C3 1.386(4) .
C2 H2A 0.9300 .
C3 C4 1.381(4) .
C3 H3A 0.9300 .
C4 C19 1.396(4) .
C4 C5 1.501(4) .
C6 H6A 0.9300 .
C7 C12 1.390(3) .
C7 C8 1.393(3) .
C8 C9 1.398(3) .
C9 C10 1.382(4) .
C9 H9A 0.9300 .
C10 C11 1.417(4) .
C10 C14 1.513(4) .
C11 C12 1.380(4) .
C11 C13 1.512(4) .
C12 H12A 0.9300 .
C13 H13A 0.9600 .
C13 H13B 0.9600 .
C13 H13C 0.9600 .
C14 H14A 0.9600 .
C14 H14B 0.9600 .
C14 H14C 0.9600 .
C15 C16 1.516(3) .
C15 H15A 0.9700 .
C15 H15B 0.9700 .
C16 C18 1.383(4) .
C16 C17 1.390(3) .
C17 C18 1.384(4) 5_585
C17 H17A 0.9300 .
C18 C17 1.384(4) 5_585
C18 H18A 0.9300 .
C19 C20 1.378(4) .
C19 H19A 0.9300 .
C20 H20A 0.9300 .

loop_
_geom_torsion_atom_site_label_1
_geom_torsion_atom_site_label_2
_geom_torsion_atom_site_label_3
_geom_torsion_atom_site_label_4
_geom_torsion
_geom_torsion_site_symmetry_1
_geom_torsion_site_symmetry_4
N1 Co1 O1 C5 -98.21(18) 2 .
N1 Co1 O1 C5 156.78(18) . .
O1 Co1 O1 C5 29.07(17) 2 .
O2 Co1 O1 C5 -4.04(17) . .
O2 Co1 O1 C5 60.1(2) 2 .
N1 Co1 N1 C6 -38.20(16) 2 .
O1 Co1 N1 C6 58.1(2) . .
O1 Co1 N1 C6 -127.72(19) 2 .
O2 Co1 N1 C6 85.0(2) . .
O2 Co1 N1 C6 173.32(19) 2 .
N1 Co1 N1 C8 152.8(3) 2 .
O1 Co1 N1 C8 -110.9(2) . .
O1 Co1 N1 C8 63.3(2) 2 .
O2 Co1 N1 C8 -84.0(3) . .
O2 Co1 N1 C8 4.3(2) 2 .
N1 Co1 O2 C5 97.50(19) 2 .
N1 Co1 O2 C5 -28.0(3) . .
O1 Co1 O2 C5 3.98(17) . .
O1 Co1 O2 C5 -171.62(17) 2 .
O2 Co1 O2 C5 -121.1(2) 2 .
C20 C1 C2 C3 -2.1(4) . .
Br1 C1 C2 C3 175.1(2) . .
C1 C2 C3 C4 -0.1(4) . .
C2 C3 C4 C19 1.4(4) . .
C2 C3 C4 C5 -173.9(2) . .
Co1 O1 C5 O2 7.1(3) . .
Co1 O1 C5 C4 -168.2(2) . .
Co1 O2 C5 O1 -7.0(3) . .
Co1 O2 C5 C4 168.4(2) . .
C3 C4 C5 O1 172.2(3) . .
C19 C4 C5 O1 -3.1(4) . .
C3 C4 C5 O2 -3.2(4) . .
C19 C4 C5 O2 -178.4(3) . .
C8 N1 C6 N2 0.2(3) . .
Co1 N1 C6 N2 -171.95(16) . .
C7 N2 C6 N1 -0.4(3) . .
C15 N2 C6 N1 173.7(2) . .
C6 N2 C7 C12 -178.9(3) . .
C15 N2 C7 C12 7.1(4) . .
C6 N2 C7 C8 0.4(3) . .
C15 N2 C7 C8 -173.6(2) . .
N2 C7 C8 C9 178.6(2) . .
C12 C7 C8 C9 -2.0(4) . .
N2 C7 C8 N1 -0.3(3) . .
C12 C7 C8 N1 179.1(2) . .
C6 N1 C8 C7 0.1(3) . .
Co1 N1 C8 C7 170.11(18) . .
C6 N1 C8 C9 -178.6(3) . .
Co1 N1 C8 C9 -8.6(4) . .
C7 C8 C9 C10 0.9(4) . .
N1 C8 C9 C10 179.5(2) . .
C8 C9 C10 C11 0.8(4) . .
C8 C9 C10 C14 -179.1(2) . .
C9 C10 C11 C12 -1.5(4) . .
C14 C10 C11 C12 178.4(3) . .
C9 C10 C11 C13 177.7(3) . .
C14 C10 C11 C13 -2.5(4) . .
C10 C11 C12 C7 0.5(4) . .
C13 C11 C12 C7 -178.7(3) . .
N2 C7 C12 C11 -179.5(2) . .
C8 C7 C12 C11 1.3(4) . .
C6 N2 C15 C16 -80.8(3) . .
C7 N2 C15 C16 92.1(3) . .
N2 C15 C16 C18 11.8(3) . .
N2 C15 C16 C17 -169.9(2) . .
C18 C16 C17 C18 -0.1(4) . 5_585
C15 C16 C17 C18 -178.5(2) . 5_585
C17 C16 C18 C17 0.1(4) . 5_585
C15 C16 C18 C17 178.4(2) . 5_585
C3 C4 C19 C20 -0.5(4) . .
C5 C4 C19 C20 174.9(2) . .
C2 C1 C20 C19 3.0(4) . .
Br1 C1 C20 C19 -174.2(2) . .
C4 C19 C20 C1 -1.7(4) . .
